data_7249439
loop_
_publ_author_name
'Yabune, Natsuki'
'Nakajima, Hiroshi'
'Nishioka, Takanori'

_publ_section_title
;
 Restriction of reaction sites on metal-sulfide cores induced by steric
 repulsion of bis-N-heterocyclic carbene ligands in trinuclear complexes
 bearing triply bridging sulfide ligands.
;
_journal_issue 40
_journal_name_full 'RSC advances'
_journal_page_first 29355
_journal_page_last 29367
_journal_paper_doi 10.1039/d4ra01671h
_journal_volume 14
_journal_year 2024
_chemical_formula_moiety '(C30 H42 N12 Pt3 S2) 2(F6 P) '
_chemical_formula_sum 'C30 H42 F12 N12 P2 Pt3 S2'
_chemical_formula_weight 1510.06
_space_group_crystal_system monoclinic
_space_group_IT_number 14
_space_group_name_Hall '-P 2ybc'
_space_group_name_H-M_alt 'P 1 21/c 1'
_atom_sites_solution_hydrogens geom
_atom_sites_solution_primary direct
_atom_sites_solution_secondary difmap
_audit_update_record
;
2024-06-26 deposited with the CCDC.	2024-08-30 downloaded from the CCDC.
;
_cell_angle_alpha 90.0000
_cell_angle_beta 91.050(3)
_cell_angle_gamma 90.0000
_cell_formula_units_Z 4
_cell_length_a 15.4330(11)
_cell_length_b 15.7491(19)
_cell_length_c 19.3229(15)
_cell_measurement_reflns_used 12969
_cell_measurement_temperature 193
_cell_measurement_theta_max 27.44
_cell_measurement_theta_min 3.08
_cell_volume 4695.8(8)
_computing_cell_refinement CrystalClear
_computing_data_collection 'CrystalClear (Rigaku/MSC Inc., 2006)'
_computing_data_reduction CrystalClear
_computing_molecular_graphics 'CrystalStructure 4.3'
_computing_publication_material 'CrystalStructure 4.3 (Rigaku, 2019)'
_computing_structure_refinement 'SHELXL Version 2018/3 (Sheldrick, 2008)'
_computing_structure_solution 'SHELXS97 (Sheldrick, 2008)'
_diffrn_ambient_temperature 193
_diffrn_detector_area_resol_mean 14.222
_diffrn_measured_fraction_theta_full 0.997
_diffrn_measured_fraction_theta_max 0.997
_diffrn_measurement_device_type 'Rigaku Saturn724'
_diffrn_measurement_method \w
_diffrn_radiation_type 'Mo K\a'
_diffrn_radiation_wavelength 0.71075
_diffrn_reflns_av_R_equivalents 0.0457
_diffrn_reflns_av_unetI/netI 0.0314
_diffrn_reflns_Laue_measured_fraction_full 0.997
_diffrn_reflns_Laue_measured_fraction_max 0.997
_diffrn_reflns_limit_h_max 19
_diffrn_reflns_limit_h_min -19
_diffrn_reflns_limit_k_max 19
_diffrn_reflns_limit_k_min -20
_diffrn_reflns_limit_l_max 24
_diffrn_reflns_limit_l_min -25
_diffrn_reflns_number 47348
_diffrn_reflns_point_group_measured_fraction_full 0.997
_diffrn_reflns_point_group_measured_fraction_max 0.997
_diffrn_reflns_theta_full 25.242
_diffrn_reflns_theta_max 27.445
_diffrn_reflns_theta_min 3.082
_diffrn_standards_number 0
_exptl_absorpt_coefficient_mu 9.122
_exptl_absorpt_correction_T_max 0.543
_exptl_absorpt_correction_T_min 0.325
_exptl_absorpt_correction_type multi-scan
_exptl_absorpt_process_details 'REQAB (Rigaku, 1998)'
_exptl_crystal_colour colorless
_exptl_crystal_density_diffrn 2.136
_exptl_crystal_density_method 'not measured'
_exptl_crystal_description prism
_exptl_crystal_F_000 2840.00
_exptl_crystal_size_max 0.138
_exptl_crystal_size_mid 0.073
_exptl_crystal_size_min 0.067
_refine_diff_density_max 2.40
_refine_diff_density_min -2.07
_refine_ls_extinction_method none
_refine_ls_goodness_of_fit_ref 1.002
_refine_ls_hydrogen_treatment constr
_refine_ls_number_parameters 589
_refine_ls_number_reflns 10693
_refine_ls_number_restraints 0
_refine_ls_R_factor_all 0.0544
_refine_ls_R_factor_gt 0.0513
_refine_ls_shift/su_max 0.001
_refine_ls_structure_factor_coef Fsqd
_refine_ls_weighting_details 'w = 1/[\s^2^(Fo^2^)+(0.0310P)^2^+68.1746P] where P=(Fo^2^+2Fc^2^)/3'
_refine_ls_weighting_scheme calc
_refine_ls_wR_factor_gt 0.1054
_refine_ls_wR_factor_ref 0.1073
_reflns_Friedel_coverage 0.000
_reflns_number_gt 10143
_reflns_number_total 10693
_reflns_threshold_expression F^2^>2.0\s(F^2^)
_cod_data_source_file d4ra01671h2.cif
_cod_data_source_block Pt3-C2-Me-PF6-Cs-May11
_cod_database_code 7249439

loop_
_space_group_symop_id
_space_group_symop_operation_xyz
1 +X,+Y,+Z
2 -X,1/2+Y,1/2-Z
3 -X,-Y,-Z
4 +X,-1/2-Y,-1/2+Z

loop_
_atom_site_label
_atom_site_type_symbol
_atom_site_fract_x
_atom_site_fract_y
_atom_site_fract_z
_atom_site_U_iso_or_equiv
_atom_site_adp_type
_atom_site_occupancy
_atom_site_site_symmetry_order
_atom_site_calc_flag
_atom_site_refinement_flags_posn
_atom_site_refinement_flags_adp
_atom_site_refinement_flags_occupancy
_atom_site_disorder_assembly
_atom_site_disorder_group
Pt1 Pt 0.25837(2) 0.24639(2) 0.37174(2) 0.03371(8) Uani 1 1 d . . . . .
Pt2 Pt 0.43698(2) 0.25606(2) 0.27375(2) 0.03248(8) Uani 1 1 d . . . . .
Pt3 Pt 0.26930(2) 0.36642(2) 0.25075(2) 0.03446(8) Uani 1 1 d . . . . .
S1 S 0.29100(12) 0.21564(13) 0.25428(10) 0.0354(4) Uani 1 1 d . . . . .
S2 S 0.36486(13) 0.35119(13) 0.34858(10) 0.0354(4) Uani 1 1 d . . . . .
P1 P 0.81469(15) 0.21559(18) 0.52898(15) 0.0511(6) Uani 1 1 d . . . . .
P2 P 0.500000 0.000000 0.500000 0.0408(7) Uani 1 2 d S . P . .
P3 P 0.0725(4) -0.0263(4) 0.1919(3) 0.0582(13) Uani 0.5 1 d . . P . .
F1 F 0.8829(4) 0.1419(4) 0.5152(3) 0.0701(17) Uani 1 1 d . . . . .
F2 F 0.7468(5) 0.2888(6) 0.5420(5) 0.104(3) Uani 1 1 d . . . . .
F3 F 0.8918(4) 0.2790(5) 0.5415(5) 0.092(2) Uani 1 1 d . . . . .
F4 F 0.7381(5) 0.1512(6) 0.5215(5) 0.116(3) Uani 1 1 d . . . . .
F5 F 0.8130(6) 0.2342(6) 0.4495(4) 0.112(3) Uani 1 1 d . . . . .
F6 F 0.8192(5) 0.1936(6) 0.6100(4) 0.100(3) Uani 1 1 d . . . . .
F7 F 0.4205(5) -0.0632(5) 0.4997(4) 0.085(2) Uani 1 1 d . . . . .
F8 F 0.5647(5) -0.0763(5) 0.4935(6) 0.113(3) Uani 1 1 d . . . . .
F9 F 0.4946(6) 0.0024(7) 0.4186(3) 0.107(3) Uani 1 1 d . . . . .
F10 F 0.0319(10) 0.0051(11) 0.1242(8) 0.092(5) Uani 0.5 1 d . . P . .
F11 F 0.1175(10) -0.0632(9) 0.2608(7) 0.080(4) Uani 0.5 1 d . . P . .
F12 F 0.0915(14) -0.1125(14) 0.1567(9) 0.128(7) Uani 0.5 1 d . . P . .
F13 F 0.0552(19) 0.0557(13) 0.2254(13) 0.172(12) Uani 0.5 1 d . . P . .
F14 F 0.1631(10) -0.0004(15) 0.1633(12) 0.156(11) Uani 0.5 1 d . . P . .
F15 F -0.0181(10) -0.0550(14) 0.2164(9) 0.117(7) Uani 0.5 1 d . . P . .
N1 N 0.0793(5) 0.1689(5) 0.3948(4) 0.0475(18) Uani 1 1 d . . . . .
N2 N 0.1761(5) 0.0731(5) 0.3769(4) 0.0460(18) Uani 1 1 d . . . . .
N3 N 0.1444(6) 0.3225(6) 0.4746(4) 0.054(2) Uani 1 1 d . . . . .
N4 N 0.2648(5) 0.2955(5) 0.5263(4) 0.0490(18) Uani 1 1 d . . . . .
N5 N 0.5346(4) 0.2092(4) 0.1497(3) 0.0373(15) Uani 1 1 d . . . . .
N6 N 0.5000(5) 0.0935(4) 0.2013(4) 0.0410(16) Uani 1 1 d . . . . .
N7 N 0.6172(4) 0.3302(5) 0.2498(4) 0.0427(17) Uani 1 1 d . . . . .
N8 N 0.5960(5) 0.3021(5) 0.3576(4) 0.0463(17) Uani 1 1 d . . . . .
N9 N 0.1892(7) 0.4151(6) 0.1109(4) 0.061(2) Uani 1 1 d . . . . .
N10 N 0.1096(5) 0.3266(6) 0.1648(4) 0.053(2) Uani 1 1 d . . . . .
N11 N 0.2755(6) 0.5453(5) 0.2004(5) 0.059(2) Uani 1 1 d . . . . .
N12 N 0.2315(5) 0.5447(5) 0.3053(4) 0.0517(19) Uani 1 1 d . . . . .
C1 C 0.1646(5) 0.1581(6) 0.3817(4) 0.0396(18) Uani 1 1 d . . . . .
C2 C 0.0391(7) 0.0909(8) 0.3973(6) 0.066(3) Uani 1 1 d . . . . .
H2 H -0.020569 0.081178 0.405442 0.079 Uiso 1 1 calc R U . . .
C3 C 0.0989(7) 0.0310(7) 0.3861(5) 0.059(3) Uani 1 1 d . . . . .
H3 H 0.089925 -0.028680 0.384822 0.071 Uiso 1 1 calc R U . . .
C4 C 0.2579(6) 0.0313(6) 0.3650(5) 0.051(2) Uani 1 1 d . . . . .
H4A H 0.305356 0.066102 0.383901 0.061 Uiso 1 1 calc R U . . .
H4B H 0.265574 0.023610 0.315123 0.061 Uiso 1 1 calc R U . . .
H4C H 0.258317 -0.024282 0.387831 0.061 Uiso 1 1 calc R U . . .
C5 C 0.0285(7) 0.2457(8) 0.4083(7) 0.067(3) Uani 1 1 d . . . . .
H5A H -0.005583 0.235994 0.450507 0.081 Uiso 1 1 calc R U . . .
H5B H -0.013122 0.253923 0.369343 0.081 Uiso 1 1 calc R U . . .
C6 C 0.0791(6) 0.3256(7) 0.4178(6) 0.059(3) Uani 1 1 d . . . . .
H6A H 0.108730 0.338717 0.374105 0.071 Uiso 1 1 calc R U . . .
H6B H 0.038248 0.372606 0.426992 0.071 Uiso 1 1 calc R U . . .
C7 C 0.2245(6) 0.2901(5) 0.4648(4) 0.0406(18) Uani 1 1 d . . . . .
C8 C 0.1354(9) 0.3490(9) 0.5416(6) 0.078(4) Uani 1 1 d . . . . .
H8 H 0.085229 0.374014 0.560743 0.094 Uiso 1 1 calc R U . . .
C9 C 0.2103(9) 0.3329(8) 0.5749(6) 0.069(3) Uani 1 1 d . . . . .
H9 H 0.223928 0.344651 0.622086 0.083 Uiso 1 1 calc R U . . .
C10 C 0.3519(8) 0.2669(8) 0.5421(6) 0.069(3) Uani 1 1 d . . . . .
H10A H 0.389813 0.316198 0.549220 0.083 Uiso 1 1 calc R U . . .
H10B H 0.373223 0.232841 0.503503 0.083 Uiso 1 1 calc R U . . .
H10C H 0.351901 0.232291 0.584241 0.083 Uiso 1 1 calc R U . . .
C11 C 0.4899(5) 0.1787(5) 0.2043(4) 0.0338(16) Uani 1 1 d . . . . .
C12 C 0.5702(6) 0.1433(6) 0.1122(5) 0.047(2) Uani 1 1 d . . . . .
H12 H 0.603443 0.148200 0.071502 0.056 Uiso 1 1 calc R U . . .
C13 C 0.5487(6) 0.0706(6) 0.1448(5) 0.047(2) Uani 1 1 d . . . . .
H13 H 0.563950 0.014615 0.131456 0.056 Uiso 1 1 calc R U . . .
C14 C 0.4634(7) 0.0342(6) 0.2510(6) 0.057(3) Uani 1 1 d . . . . .
H14A H 0.407369 0.013520 0.233317 0.068 Uiso 1 1 calc R U . . .
H14B H 0.455337 0.063198 0.295277 0.068 Uiso 1 1 calc R U . . .
H14C H 0.503024 -0.013840 0.257678 0.068 Uiso 1 1 calc R U . . .
C15 C 0.5409(6) 0.2999(5) 0.1355(5) 0.043(2) Uani 1 1 d . . . . .
H15A H 0.486235 0.327878 0.148797 0.051 Uiso 1 1 calc R U . . .
H15B H 0.548129 0.308461 0.085189 0.051 Uiso 1 1 calc R U . . .
C16 C 0.6147(6) 0.3411(6) 0.1735(5) 0.047(2) Uani 1 1 d . . . . .
H16A H 0.669318 0.318385 0.154845 0.056 Uiso 1 1 calc R U . . .
H16B H 0.613122 0.402648 0.163222 0.056 Uiso 1 1 calc R U . . .
C17 C 0.5580(6) 0.2996(5) 0.2936(5) 0.0393(18) Uani 1 1 d . . . . .
C18 C 0.6933(6) 0.3533(6) 0.2864(6) 0.053(2) Uani 1 1 d . . . . .
H18 H 0.744581 0.376504 0.267574 0.064 Uiso 1 1 calc R U . . .
C19 C 0.6791(7) 0.3360(7) 0.3527(6) 0.061(3) Uani 1 1 d . . . . .
H19 H 0.718730 0.345183 0.390211 0.073 Uiso 1 1 calc R U . . .
C20 C 0.5586(7) 0.2711(8) 0.4213(5) 0.063(3) Uani 1 1 d . . . . .
H20A H 0.513803 0.228895 0.410233 0.075 Uiso 1 1 calc R U . . .
H20B H 0.532677 0.318656 0.446283 0.075 Uiso 1 1 calc R U . . .
H20C H 0.604026 0.244994 0.450234 0.075 Uiso 1 1 calc R U . . .
C21 C 0.1853(6) 0.3678(6) 0.1701(4) 0.0419(19) Uani 1 1 d . . . . .
C22 C 0.1136(11) 0.4015(9) 0.0707(7) 0.094(5) Uani 1 1 d . . . . .
H22 H 0.099563 0.427316 0.027548 0.113 Uiso 1 1 calc R U . . .
C23 C 0.0653(10) 0.3456(10) 0.1046(7) 0.084(4) Uani 1 1 d . . . . .
H23 H 0.010851 0.323353 0.089857 0.100 Uiso 1 1 calc R U . . .
C24 C 0.0731(8) 0.2685(9) 0.2159(7) 0.079(4) Uani 1 1 d . . . . .
H24A H 0.101190 0.278300 0.261094 0.095 Uiso 1 1 calc R U . . .
H24B H 0.083110 0.209715 0.201450 0.095 Uiso 1 1 calc R U . . .
H24C H 0.010704 0.278669 0.219298 0.095 Uiso 1 1 calc R U . . .
C25 C 0.2561(13) 0.4729(10) 0.0895(8) 0.111(6) Uani 1 1 d . . . . .
H25A H 0.293164 0.441189 0.057206 0.133 Uiso 1 1 calc R U . . .
H25B H 0.227015 0.518055 0.062049 0.133 Uiso 1 1 calc R U . . .
C26 C 0.3108(10) 0.5129(12) 0.1358(7) 0.104(6) Uani 1 1 d . . . . .
H26A H 0.337681 0.561309 0.111508 0.125 Uiso 1 1 calc R U . . .
H26B H 0.357954 0.472720 0.148046 0.125 Uiso 1 1 calc R U . . .
C27 C 0.2596(6) 0.4925(6) 0.2546(5) 0.044(2) Uani 1 1 d . . . . .
C28 C 0.2582(10) 0.6284(8) 0.2167(8) 0.081(4) Uani 1 1 d . . . . .
H28 H 0.264719 0.676389 0.187453 0.098 Uiso 1 1 calc R U . . .
C29 C 0.2302(9) 0.6285(7) 0.2822(8) 0.079(4) Uani 1 1 d . . . . .
H29 H 0.212784 0.676779 0.307924 0.094 Uiso 1 1 calc R U . . .
C30 C 0.2036(8) 0.5169(7) 0.3735(6) 0.069(3) Uani 1 1 d . . . . .
H30A H 0.221221 0.457727 0.380967 0.083 Uiso 1 1 calc R U . . .
H30B H 0.140443 0.521286 0.375955 0.083 Uiso 1 1 calc R U . . .
H30C H 0.230551 0.552885 0.409182 0.083 Uiso 1 1 calc R U . . .

loop_
_atom_site_aniso_label
_atom_site_aniso_U_11
_atom_site_aniso_U_22
_atom_site_aniso_U_33
_atom_site_aniso_U_23
_atom_site_aniso_U_13
_atom_site_aniso_U_12
Pt1 0.03194(15) 0.03639(16) 0.03310(16) 0.00194(12) 0.00861(12) 0.00149(11)
Pt2 0.03042(15) 0.03468(16) 0.03258(16) 0.00176(12) 0.00745(11) 0.00039(11)
Pt3 0.03268(15) 0.03703(16) 0.03389(16) 0.00165(12) 0.00639(11) 0.00098(12)
S1 0.0325(9) 0.0390(10) 0.0351(10) -0.0038(8) 0.0072(8) -0.0031(8)
S2 0.0345(9) 0.0357(10) 0.0364(10) -0.0022(8) 0.0062(8) -0.0007(8)
P1 0.0341(11) 0.0593(15) 0.0602(16) -0.0101(12) 0.0093(10) 0.0012(11)
P2 0.0399(16) 0.0398(16) 0.0430(17) -0.0056(13) 0.0057(13) -0.0036(13)
P3 0.054(3) 0.054(3) 0.066(3) 0.008(3) -0.009(3) -0.010(2)
F1 0.058(4) 0.073(4) 0.080(4) -0.011(3) 0.009(3) 0.019(3)
F2 0.056(4) 0.106(6) 0.151(8) -0.048(6) 0.013(4) 0.028(4)
F3 0.055(4) 0.074(5) 0.148(7) -0.019(5) 0.016(4) -0.021(4)
F4 0.057(4) 0.125(7) 0.167(9) -0.039(6) 0.010(5) -0.033(5)
F5 0.117(7) 0.154(8) 0.064(5) 0.023(5) 0.005(5) 0.064(6)
F6 0.093(6) 0.145(8) 0.062(4) -0.010(5) 0.026(4) 0.005(5)
F7 0.079(5) 0.083(5) 0.094(5) -0.039(4) 0.035(4) -0.045(4)
F8 0.077(5) 0.073(5) 0.190(10) -0.012(6) 0.016(6) 0.032(4)
F9 0.109(6) 0.170(9) 0.042(4) 0.002(5) 0.003(4) -0.044(6)
F10 0.088(10) 0.108(12) 0.081(10) 0.045(9) 0.002(8) -0.028(9)
F11 0.093(10) 0.089(10) 0.057(8) -0.011(7) -0.021(7) 0.019(8)
F12 0.139(17) 0.146(17) 0.098(13) -0.055(12) -0.034(12) 0.039(14)
F13 0.25(3) 0.086(13) 0.18(2) -0.027(14) -0.11(2) 0.059(16)
F14 0.055(9) 0.20(2) 0.21(2) 0.154(19) -0.016(11) -0.028(11)
F15 0.065(9) 0.172(19) 0.117(14) 0.067(13) 0.007(9) 0.007(11)
N1 0.032(4) 0.059(5) 0.052(4) 0.007(4) 0.014(3) -0.001(3)
N2 0.048(4) 0.037(4) 0.054(5) 0.003(3) 0.009(3) -0.012(3)
N3 0.062(5) 0.060(5) 0.041(4) 0.001(4) 0.011(4) 0.021(4)
N4 0.059(5) 0.055(5) 0.033(4) 0.000(3) 0.005(3) 0.004(4)
N5 0.041(4) 0.039(4) 0.033(3) 0.002(3) 0.011(3) 0.008(3)
N6 0.047(4) 0.030(3) 0.047(4) 0.001(3) 0.009(3) -0.002(3)
N7 0.031(3) 0.042(4) 0.056(5) 0.004(3) 0.008(3) -0.004(3)
N8 0.036(4) 0.054(5) 0.049(4) 0.001(4) -0.005(3) 0.003(3)
N9 0.087(7) 0.059(5) 0.036(4) -0.001(4) -0.003(4) 0.014(5)
N10 0.039(4) 0.071(6) 0.051(5) -0.021(4) -0.007(3) 0.003(4)
N11 0.076(6) 0.047(5) 0.055(5) 0.010(4) 0.011(4) -0.012(4)
N12 0.057(5) 0.036(4) 0.063(5) -0.006(4) 0.013(4) -0.001(3)
C1 0.035(4) 0.046(5) 0.038(4) 0.006(4) 0.009(3) 0.001(3)
C2 0.051(6) 0.081(8) 0.065(7) 0.013(6) 0.010(5) -0.016(6)
C3 0.057(6) 0.060(6) 0.060(6) 0.000(5) 0.011(5) -0.020(5)
C4 0.044(5) 0.041(5) 0.067(6) -0.003(4) 0.015(4) 0.003(4)
C5 0.039(5) 0.086(8) 0.078(8) 0.005(6) 0.020(5) 0.016(5)
C6 0.044(5) 0.064(7) 0.070(7) -0.002(5) 0.008(5) 0.021(5)
C7 0.048(5) 0.038(4) 0.036(4) 0.003(3) 0.008(4) 0.007(4)
C8 0.088(9) 0.096(10) 0.051(6) -0.006(6) 0.026(6) 0.023(7)
C9 0.087(9) 0.084(8) 0.038(5) -0.004(5) 0.013(5) 0.012(7)
C10 0.068(7) 0.082(8) 0.056(7) 0.004(6) -0.013(5) 0.000(6)
C11 0.028(4) 0.037(4) 0.037(4) 0.004(3) 0.001(3) 0.001(3)
C12 0.047(5) 0.051(5) 0.041(5) 0.000(4) 0.010(4) 0.010(4)
C13 0.052(5) 0.040(5) 0.048(5) -0.004(4) 0.009(4) 0.009(4)
C14 0.073(7) 0.032(4) 0.066(6) 0.010(4) 0.007(5) -0.009(4)
C15 0.048(5) 0.036(4) 0.044(5) 0.009(4) 0.016(4) 0.000(4)
C16 0.039(4) 0.043(5) 0.059(6) 0.004(4) 0.015(4) -0.005(4)
C17 0.042(4) 0.029(4) 0.048(5) -0.001(3) 0.003(4) 0.005(3)
C18 0.046(5) 0.041(5) 0.073(7) 0.007(5) 0.007(5) -0.006(4)
C19 0.045(5) 0.062(6) 0.076(8) -0.003(6) -0.012(5) 0.001(5)
C20 0.055(6) 0.086(8) 0.048(6) 0.008(5) 0.002(5) 0.008(6)
C21 0.043(4) 0.049(5) 0.033(4) -0.005(4) 0.001(3) 0.009(4)
C22 0.142(14) 0.076(9) 0.061(8) -0.019(7) -0.054(9) 0.045(9)
C23 0.088(10) 0.082(9) 0.079(9) -0.027(8) -0.038(8) 0.013(8)
C24 0.050(6) 0.104(10) 0.085(9) -0.028(8) 0.017(6) -0.028(6)
C25 0.172(18) 0.090(11) 0.072(9) 0.004(8) 0.059(11) -0.022(11)
C26 0.097(11) 0.154(16) 0.063(8) 0.010(9) 0.032(8) -0.044(11)
C27 0.039(4) 0.049(5) 0.045(5) 0.006(4) 0.007(4) -0.001(4)
C28 0.104(10) 0.049(7) 0.091(10) 0.020(6) -0.007(8) -0.006(7)
C29 0.093(9) 0.040(6) 0.103(10) -0.003(6) -0.002(8) 0.004(6)
C30 0.078(8) 0.063(7) 0.068(7) -0.011(6) 0.035(6) -0.007(6)

loop_
_atom_type_symbol
_atom_type_description
_atom_type_scat_dispersion_real
_atom_type_scat_dispersion_imag
_atom_type_scat_source
C C 0.0033 0.0016
;
International Tables for Crystallography
(Vol. C, Tables 4.2.6.8 and 6.1.1.4)
;
H H 0.0000 0.0000
;
International Tables for Crystallography
(Vol. C, Table 6.1.1.4)
;
F F 0.0171 0.0103
;
International Tables for Crystallography
(Vol. C, Tables 4.2.6.8 and 6.1.1.4)
;
N N 0.0061 0.0033
;
International Tables for Crystallography
(Vol. C, Tables 4.2.6.8 and 6.1.1.4)
;
P P 0.1023 0.0942
;
International Tables for Crystallography
(Vol. C, Tables 4.2.6.8 and 6.1.1.4)
;
Pt Pt -1.7033 8.3905
;
International Tables for Crystallography
(Vol. C, Tables 4.2.6.8 and 6.1.1.4)
;
S S 0.1246 0.1234
;
International Tables for Crystallography
(Vol. C, Tables 4.2.6.8 and 6.1.1.4)
;

loop_
_geom_angle_atom_site_label_1
_geom_angle_atom_site_label_2
_geom_angle_atom_site_label_3
_geom_angle
_geom_angle_site_symmetry_1
_geom_angle_site_symmetry_3
_geom_angle_publ_flag
C7 Pt1 C1 87.2(4) . . ?
C7 Pt1 S2 97.1(3) . . ?
C1 Pt1 S2 174.5(2) . . ?
C7 Pt1 S1 170.9(2) . . ?
C1 Pt1 S1 96.6(2) . . ?
S2 Pt1 S1 78.63(7) . . ?
C7 Pt1 Pt3 120.0(2) . . ?
C1 Pt1 Pt3 123.8(2) . . ?
S2 Pt1 Pt3 50.94(5) . . ?
S1 Pt1 Pt3 51.17(5) . . ?
C11 Pt2 C17 87.0(3) . . ?
C11 Pt2 S1 97.4(2) . . ?
C17 Pt2 S1 175.3(2) . . ?
C11 Pt2 S2 174.9(2) . . ?
C17 Pt2 S2 96.4(2) . . ?
S1 Pt2 S2 79.10(7) . . ?
C11 Pt2 Pt3 126.0(2) . . ?
C17 Pt2 Pt3 126.5(2) . . ?
S1 Pt2 Pt3 49.20(5) . . ?
S2 Pt2 Pt3 48.91(5) . . ?
C27 Pt3 C21 88.3(4) . . ?
C27 Pt3 S2 96.7(3) . . ?
C21 Pt3 S2 174.5(3) . . ?
C27 Pt3 S1 174.8(3) . . ?
C21 Pt3 S1 96.9(3) . . ?
S2 Pt3 S1 78.12(7) . . ?
C27 Pt3 Pt1 126.2(3) . . ?
C21 Pt3 Pt1 124.3(3) . . ?
S2 Pt3 Pt1 50.62(5) . . ?
S1 Pt3 Pt1 50.72(5) . . ?
C27 Pt3 Pt2 127.5(3) . . ?
C21 Pt3 Pt2 129.3(2) . . ?
S2 Pt3 Pt2 48.51(5) . . ?
S1 Pt3 Pt2 48.26(5) . . ?
Pt1 Pt3 Pt2 66.482(11) . . ?
Pt2 S1 Pt1 90.64(7) . . ?
Pt2 S1 Pt3 82.54(6) . . ?
Pt1 S1 Pt3 78.12(6) . . ?
Pt2 S2 Pt1 90.57(7) . . ?
Pt2 S2 Pt3 82.58(6) . . ?
Pt1 S2 Pt3 78.45(6) . . ?
F4 P1 F5 91.8(6) . . ?
F4 P1 F3 176.4(6) . . ?
F5 P1 F3 91.8(6) . . ?
F4 P1 F2 89.2(5) . . ?
F5 P1 F2 91.2(5) . . ?
F3 P1 F2 90.8(4) . . ?
F4 P1 F1 90.7(4) . . ?
F5 P1 F1 88.4(4) . . ?
F3 P1 F1 89.3(4) . . ?
F2 P1 F1 179.5(5) . . ?
F4 P1 F6 88.3(5) . . ?
F5 P1 F6 177.7(5) . . ?
F3 P1 F6 88.1(5) . . ?
F2 P1 F6 91.1(5) . . ?
F1 P1 F6 89.4(4) . . ?
F8 P2 F8 180.0(4) . 3_656 ?
F8 P2 F9 87.7(5) . . ?
F8 P2 F9 92.3(5) 3_656 . ?
F8 P2 F9 92.3(5) . 3_656 ?
F8 P2 F9 87.7(5) 3_656 3_656 ?
F9 P2 F9 180.0 . 3_656 ?
F8 P2 F7 89.3(4) . 3_656 ?
F8 P2 F7 90.7(4) 3_656 3_656 ?
F9 P2 F7 90.9(4) . 3_656 ?
F9 P2 F7 89.1(4) 3_656 3_656 ?
F8 P2 F7 90.7(4) . . ?
F8 P2 F7 89.3(4) 3_656 . ?
F9 P2 F7 89.1(4) . . ?
F9 P2 F7 90.9(4) 3_656 . ?
F7 P2 F7 180.0 3_656 . ?
F13 P3 F10 91.1(11) . . ?
F13 P3 F12 179.6(14) . . ?
F10 P3 F12 89.1(10) . . ?
F13 P3 F15 87.1(15) . . ?
F10 P3 F15 89.8(9) . . ?
F12 P3 F15 93.3(13) . . ?
F13 P3 F14 95.6(16) . . ?
F10 P3 F14 88.2(9) . . ?
F12 P3 F14 84.0(14) . . ?
F15 P3 F14 176.7(14) . . ?
F13 P3 F11 91.8(10) . . ?
F10 P3 F11 177.0(10) . . ?
F12 P3 F11 87.9(9) . . ?
F15 P3 F11 91.1(9) . . ?
F14 P3 F11 90.6(9) . . ?
C1 N1 C2 109.4(8) . . ?
C1 N1 C5 131.3(8) . . ?
C2 N1 C5 119.2(8) . . ?
C1 N2 C3 110.6(8) . . ?
C1 N2 C4 125.3(7) . . ?
C3 N2 C4 124.1(8) . . ?
C7 N3 C8 110.9(9) . . ?
C7 N3 C6 121.4(8) . . ?
C8 N3 C6 127.7(9) . . ?
C7 N4 C9 110.4(9) . . ?
C7 N4 C10 125.8(8) . . ?
C9 N4 C10 123.8(9) . . ?
C11 N5 C12 110.7(7) . . ?
C11 N5 C15 121.9(7) . . ?
C12 N5 C15 127.4(7) . . ?
C11 N6 C13 110.9(7) . . ?
C11 N6 C14 124.1(7) . . ?
C13 N6 C14 125.0(8) . . ?
C17 N7 C18 110.3(8) . . ?
C17 N7 C16 131.3(7) . . ?
C18 N7 C16 118.4(7) . . ?
C17 N8 C19 109.4(8) . . ?
C17 N8 C20 126.1(8) . . ?
C19 N8 C20 124.5(9) . . ?
C21 N9 C22 109.3(11) . . ?
C21 N9 C25 128.7(11) . . ?
C22 N9 C25 122.0(12) . . ?
C21 N10 C23 112.2(11) . . ?
C21 N10 C24 126.6(9) . . ?
C23 N10 C24 121.1(11) . . ?
C27 N11 C28 111.5(10) . . ?
C27 N11 C26 121.2(10) . . ?
C28 N11 C26 127.2(11) . . ?
C27 N12 C29 110.1(9) . . ?
C27 N12 C30 125.0(8) . . ?
C29 N12 C30 124.8(10) . . ?
N2 C1 N1 105.5(8) . . ?
N2 C1 Pt1 125.4(6) . . ?
N1 C1 Pt1 129.1(7) . . ?
C3 C2 N1 108.1(9) . . ?
C3 C2 H2 125.9 . . ?
N1 C2 H2 125.9 . . ?
C2 C3 N2 106.3(10) . . ?
C2 C3 H3 126.8 . . ?
N2 C3 H3 126.8 . . ?
N2 C4 H4A 109.5 . . ?
N2 C4 H4B 109.5 . . ?
H4A C4 H4B 109.5 . . ?
N2 C4 H4C 109.5 . . ?
H4A C4 H4C 109.5 . . ?
H4B C4 H4C 109.5 . . ?
N1 C5 C6 116.0(8) . . ?
N1 C5 H5A 108.3 . . ?
C6 C5 H5A 108.3 . . ?
N1 C5 H5B 108.3 . . ?
C6 C5 H5B 108.3 . . ?
H5A C5 H5B 107.4 . . ?
N3 C6 C5 114.3(9) . . ?
N3 C6 H6A 108.7 . . ?
C5 C6 H6A 108.7 . . ?
N3 C6 H6B 108.7 . . ?
C5 C6 H6B 108.7 . . ?
H6A C6 H6B 107.6 . . ?
N4 C7 N3 105.3(7) . . ?
N4 C7 Pt1 134.1(7) . . ?
N3 C7 Pt1 120.6(7) . . ?
C9 C8 N3 107.2(10) . . ?
C9 C8 H8 126.4 . . ?
N3 C8 H8 126.4 . . ?
C8 C9 N4 106.3(10) . . ?
C8 C9 H9 126.9 . . ?
N4 C9 H9 126.9 . . ?
N4 C10 H10A 109.5 . . ?
N4 C10 H10B 109.5 . . ?
H10A C10 H10B 109.5 . . ?
N4 C10 H10C 109.5 . . ?
H10A C10 H10C 109.5 . . ?
H10B C10 H10C 109.5 . . ?
N6 C11 N5 104.8(7) . . ?
N6 C11 Pt2 133.0(6) . . ?
N5 C11 Pt2 121.8(6) . . ?
C13 C12 N5 106.7(7) . . ?
C13 C12 H12 126.6 . . ?
N5 C12 H12 126.6 . . ?
C12 C13 N6 106.8(8) . . ?
C12 C13 H13 126.6 . . ?
N6 C13 H13 126.6 . . ?
N6 C14 H14A 109.5 . . ?
N6 C14 H14B 109.5 . . ?
H14A C14 H14B 109.5 . . ?
N6 C14 H14C 109.5 . . ?
H14A C14 H14C 109.5 . . ?
H14B C14 H14C 109.5 . . ?
N5 C15 C16 112.8(8) . . ?
N5 C15 H15A 109.0 . . ?
C16 C15 H15A 109.0 . . ?
N5 C15 H15B 109.0 . . ?
C16 C15 H15B 109.0 . . ?
H15A C15 H15B 107.8 . . ?
N7 C16 C15 116.4(7) . . ?
N7 C16 H16A 108.2 . . ?
C15 C16 H16A 108.2 . . ?
N7 C16 H16B 108.2 . . ?
C15 C16 H16B 108.2 . . ?
H16A C16 H16B 107.3 . . ?
N7 C17 N8 106.0(8) . . ?
N7 C17 Pt2 129.6(7) . . ?
N8 C17 Pt2 124.4(6) . . ?
C19 C18 N7 106.2(9) . . ?
C19 C18 H18 126.9 . . ?
N7 C18 H18 126.9 . . ?
C18 C19 N8 108.1(9) . . ?
C18 C19 H19 126.0 . . ?
N8 C19 H19 126.0 . . ?
N8 C20 H20A 109.5 . . ?
N8 C20 H20B 109.5 . . ?
H20A C20 H20B 109.5 . . ?
N8 C20 H20C 109.5 . . ?
H20A C20 H20C 109.5 . . ?
H20B C20 H20C 109.5 . . ?
N10 C21 N9 104.6(8) . . ?
N10 C21 Pt3 127.1(7) . . ?
N9 C21 Pt3 128.1(7) . . ?
C23 C22 N9 107.2(11) . . ?
C23 C22 H22 126.4 . . ?
N9 C22 H22 126.4 . . ?
C22 C23 N10 106.7(12) . . ?
C22 C23 H23 126.7 . . ?
N10 C23 H23 126.7 . . ?
N10 C24 H24A 109.5 . . ?
N10 C24 H24B 109.5 . . ?
H24A C24 H24B 109.5 . . ?
N10 C24 H24C 109.5 . . ?
H24A C24 H24C 109.5 . . ?
H24B C24 H24C 109.5 . . ?
C26 C25 N9 122.6(12) . . ?
C26 C25 H25A 106.7 . . ?
N9 C25 H25A 106.7 . . ?
C26 C25 H25B 106.7 . . ?
N9 C25 H25B 106.7 . . ?
H25A C25 H25B 106.6 . . ?
C25 C26 N11 118.8(13) . . ?
C25 C26 H26A 107.6 . . ?
N11 C26 H26A 107.6 . . ?
C25 C26 H26B 107.6 . . ?
N11 C26 H26B 107.6 . . ?
H26A C26 H26B 107.0 . . ?
N12 C27 N11 104.5(8) . . ?
N12 C27 Pt3 130.9(7) . . ?
N11 C27 Pt3 124.4(7) . . ?
C29 C28 N11 106.5(10) . . ?
C29 C28 H28 126.8 . . ?
N11 C28 H28 126.8 . . ?
C28 C29 N12 107.3(11) . . ?
C28 C29 H29 126.3 . . ?
N12 C29 H29 126.3 . . ?
N12 C30 H30A 109.5 . . ?
N12 C30 H30B 109.5 . . ?
H30A C30 H30B 109.5 . . ?
N12 C30 H30C 109.5 . . ?
H30A C30 H30C 109.5 . . ?
H30B C30 H30C 109.5 . . ?

loop_
_geom_bond_atom_site_label_1
_geom_bond_atom_site_label_2
_geom_bond_distance
_geom_bond_site_symmetry_2
_geom_bond_publ_flag
Pt1 C7 2.004(8) . ?
Pt1 C1 2.019(8) . ?
Pt1 S2 2.377(2) . ?
Pt1 S1 2.384(2) . ?
Pt1 Pt3 3.0136(5) . ?
Pt2 C11 1.998(8) . ?
Pt2 C17 2.021(9) . ?
Pt2 S1 2.364(2) . ?
Pt2 S2 2.3734(19) . ?
Pt2 Pt3 3.1421(5) . ?
Pt3 C27 1.993(9) . ?
Pt3 C21 2.009(9) . ?
Pt3 S2 2.388(2) . ?
Pt3 S1 2.399(2) . ?
P1 F4 1.562(8) . ?
P1 F5 1.563(8) . ?
P1 F3 1.569(7) . ?
P1 F2 1.581(7) . ?
P1 F1 1.593(6) . ?
P1 F6 1.604(8) . ?
P2 F8 1.568(7) . ?
P2 F8 1.568(7) 3_656 ?
P2 F9 1.574(7) . ?
P2 F9 1.574(7) 3_656 ?
P2 F7 1.580(6) 3_656 ?
P2 F7 1.580(6) . ?
P3 F13 1.47(2) . ?
P3 F10 1.522(15) . ?
P3 F12 1.549(19) . ?
P3 F15 1.552(17) . ?
P3 F14 1.567(16) . ?
P3 F11 1.601(14) . ?
N1 C1 1.357(10) . ?
N1 C2 1.378(13) . ?
N1 C5 1.466(13) . ?
N2 C1 1.353(11) . ?
N2 C3 1.379(11) . ?
N2 C4 1.446(11) . ?
N3 C7 1.352(11) . ?
N3 C8 1.369(13) . ?
N3 C6 1.477(13) . ?
N4 C7 1.334(11) . ?
N4 C9 1.402(13) . ?
N4 C10 1.446(13) . ?
N5 C11 1.359(10) . ?
N5 C12 1.385(11) . ?
N5 C15 1.459(10) . ?
N6 C11 1.353(10) . ?
N6 C13 1.385(11) . ?
N6 C14 1.460(11) . ?
N7 C17 1.345(11) . ?
N7 C18 1.408(12) . ?
N7 C16 1.485(12) . ?
N8 C17 1.359(11) . ?
N8 C19 1.394(12) . ?
N8 C20 1.453(12) . ?
N9 C21 1.368(12) . ?
N9 C22 1.405(16) . ?
N9 C25 1.442(17) . ?
N10 C21 1.339(12) . ?
N10 C23 1.372(15) . ?
N10 C24 1.465(15) . ?
N11 C27 1.362(11) . ?
N11 C28 1.374(15) . ?
N11 C26 1.462(16) . ?
N12 C27 1.356(12) . ?
N12 C29 1.394(13) . ?
N12 C30 1.460(13) . ?
C2 C3 1.340(16) . ?
C2 H2 0.9500 . ?
C3 H3 0.9500 . ?
C4 H4A 0.9800 . ?
C4 H4B 0.9800 . ?
C4 H4C 0.9800 . ?
C5 C6 1.491(16) . ?
C5 H5A 0.9900 . ?
C5 H5B 0.9900 . ?
C6 H6A 0.9900 . ?
C6 H6B 0.9900 . ?
C8 C9 1.338(17) . ?
C8 H8 0.9500 . ?
C9 H9 0.9500 . ?
C10 H10A 0.9800 . ?
C10 H10B 0.9800 . ?
C10 H10C 0.9800 . ?
C12 C13 1.350(13) . ?
C12 H12 0.9500 . ?
C13 H13 0.9500 . ?
C14 H14A 0.9800 . ?
C14 H14B 0.9800 . ?
C14 H14C 0.9800 . ?
C15 C16 1.490(13) . ?
C15 H15A 0.9900 . ?
C15 H15B 0.9900 . ?
C16 H16A 0.9900 . ?
C16 H16B 0.9900 . ?
C18 C19 1.332(15) . ?
C18 H18 0.9500 . ?
C19 H19 0.9500 . ?
C20 H20A 0.9800 . ?
C20 H20B 0.9800 . ?
C20 H20C 0.9800 . ?
C22 C23 1.33(2) . ?
C22 H22 0.9500 . ?
C23 H23 0.9500 . ?
C24 H24A 0.9800 . ?
C24 H24B 0.9800 . ?
C24 H24C 0.9800 . ?
C25 C26 1.37(2) . ?
C25 H25A 0.9900 . ?
C25 H25B 0.9900 . ?
C26 H26A 0.9900 . ?
C26 H26B 0.9900 . ?
C28 C29 1.344(19) . ?
C28 H28 0.9500 . ?
C29 H29 0.9500 . ?
C30 H30A 0.9800 . ?
C30 H30B 0.9800 . ?
C30 H30C 0.9800 . ?

loop_
_geom_torsion_atom_site_label_1
_geom_torsion_atom_site_label_2
_geom_torsion_atom_site_label_3
_geom_torsion_atom_site_label_4
_geom_torsion
_geom_torsion_site_symmetry_1
_geom_torsion_site_symmetry_2
_geom_torsion_site_symmetry_3
_geom_torsion_site_symmetry_4
_geom_torsion_publ_flag
C3 N2 C1 N1 0.6(10) . . . . ?
C4 N2 C1 N1 -178.3(9) . . . . ?
C3 N2 C1 Pt1 -179.9(7) . . . . ?
C4 N2 C1 Pt1 1.2(13) . . . . ?
C2 N1 C1 N2 -0.5(10) . . . . ?
C5 N1 C1 N2 176.9(10) . . . . ?
C2 N1 C1 Pt1 180.0(7) . . . . ?
C5 N1 C1 Pt1 -2.6(15) . . . . ?
C1 N1 C2 C3 0.3(12) . . . . ?
C5 N1 C2 C3 -177.5(10) . . . . ?
N1 C2 C3 N2 0.1(12) . . . . ?
C1 N2 C3 C2 -0.4(12) . . . . ?
C4 N2 C3 C2 178.5(9) . . . . ?
C1 N1 C5 C6 -8.2(17) . . . . ?
C2 N1 C5 C6 169.0(10) . . . . ?
C7 N3 C6 C5 84.6(12) . . . . ?
C8 N3 C6 C5 -94.7(13) . . . . ?
N1 C5 C6 N3 -57.9(13) . . . . ?
C9 N4 C7 N3 -1.2(11) . . . . ?
C10 N4 C7 N3 178.7(10) . . . . ?
C9 N4 C7 Pt1 179.5(8) . . . . ?
C10 N4 C7 Pt1 -0.7(16) . . . . ?
C8 N3 C7 N4 0.9(12) . . . . ?
C6 N3 C7 N4 -178.5(9) . . . . ?
C8 N3 C7 Pt1 -179.6(8) . . . . ?
C6 N3 C7 Pt1 0.9(13) . . . . ?
C7 N3 C8 C9 -0.3(15) . . . . ?
C6 N3 C8 C9 179.1(11) . . . . ?
N3 C8 C9 N4 -0.4(15) . . . . ?
C7 N4 C9 C8 1.0(14) . . . . ?
C10 N4 C9 C8 -178.8(11) . . . . ?
C13 N6 C11 N5 -1.4(10) . . . . ?
C14 N6 C11 N5 179.2(8) . . . . ?
C13 N6 C11 Pt2 -174.3(7) . . . . ?
C14 N6 C11 Pt2 6.3(13) . . . . ?
C12 N5 C11 N6 1.5(9) . . . . ?
C15 N5 C11 N6 -178.8(7) . . . . ?
C12 N5 C11 Pt2 175.4(6) . . . . ?
C15 N5 C11 Pt2 -4.8(11) . . . . ?
C11 N5 C12 C13 -1.1(10) . . . . ?
C15 N5 C12 C13 179.2(8) . . . . ?
N5 C12 C13 N6 0.2(11) . . . . ?
C11 N6 C13 C12 0.7(11) . . . . ?
C14 N6 C13 C12 -179.9(9) . . . . ?
C11 N5 C15 C16 87.1(9) . . . . ?
C12 N5 C15 C16 -93.2(10) . . . . ?
C17 N7 C16 C15 -11.0(14) . . . . ?
C18 N7 C16 C15 167.9(8) . . . . ?
N5 C15 C16 N7 -55.2(10) . . . . ?
C18 N7 C17 N8 -0.7(10) . . . . ?
C16 N7 C17 N8 178.3(8) . . . . ?
C18 N7 C17 Pt2 -179.9(6) . . . . ?
C16 N7 C17 Pt2 -1.0(14) . . . . ?
C19 N8 C17 N7 0.9(10) . . . . ?
C20 N8 C17 N7 -176.5(9) . . . . ?
C19 N8 C17 Pt2 -179.8(7) . . . . ?
C20 N8 C17 Pt2 2.8(13) . . . . ?
C17 N7 C18 C19 0.1(11) . . . . ?
C16 N7 C18 C19 -179.0(8) . . . . ?
N7 C18 C19 N8 0.5(11) . . . . ?
C17 N8 C19 C18 -0.9(12) . . . . ?
C20 N8 C19 C18 176.6(10) . . . . ?
C23 N10 C21 N9 0.1(11) . . . . ?
C24 N10 C21 N9 -178.5(10) . . . . ?
C23 N10 C21 Pt3 176.0(8) . . . . ?
C24 N10 C21 Pt3 -2.6(14) . . . . ?
C22 N9 C21 N10 0.6(11) . . . . ?
C25 N9 C21 N10 179.0(11) . . . . ?
C22 N9 C21 Pt3 -175.3(8) . . . . ?
C25 N9 C21 Pt3 3.2(16) . . . . ?
C21 N9 C22 C23 -1.1(14) . . . . ?
C25 N9 C22 C23 -179.6(12) . . . . ?
N9 C22 C23 N10 1.1(15) . . . . ?
C21 N10 C23 C22 -0.8(14) . . . . ?
C24 N10 C23 C22 178.0(11) . . . . ?
C21 N9 C25 C26 -25(2) . . . . ?
C22 N9 C25 C26 153.4(17) . . . . ?
N9 C25 C26 N11 -40(3) . . . . ?
C27 N11 C26 C25 79(2) . . . . ?
C28 N11 C26 C25 -104.6(19) . . . . ?
C29 N12 C27 N11 0.2(12) . . . . ?
C30 N12 C27 N11 178.0(10) . . . . ?
C29 N12 C27 Pt3 -175.4(8) . . . . ?
C30 N12 C27 Pt3 2.5(15) . . . . ?
C28 N11 C27 N12 0.1(12) . . . . ?
C26 N11 C27 N12 177.4(11) . . . . ?
C28 N11 C27 Pt3 176.1(8) . . . . ?
C26 N11 C27 Pt3 -6.7(15) . . . . ?
C27 N11 C28 C29 -0.4(15) . . . . ?
C26 N11 C28 C29 -177.4(13) . . . . ?
N11 C28 C29 N12 0.5(16) . . . . ?
C27 N12 C29 C28 -0.4(15) . . . . ?
C30 N12 C29 C28 -178.3(11) . . . . ?
